data_7224256
loop_
_publ_author_name
'Fernandez-Palacio, Francisco'
'Saccone, Marco'
'Priimagi, Arri'
'Terraneo, Giancarlo'
'Pilati, Tullio'
'Metrangolo, Pierangelo'
'Resnati, Giuseppe'

_publ_section_title
;
 Coordination networks incorporating halogen-bond donor sites and
 azobenzene groups
;
_journal_issue 13
_journal_name_full CrystEngComm
_journal_page_first 2251
_journal_paper_doi 10.1039/C6CE00059B
_journal_volume 18
_journal_year 2016
_chemical_formula_moiety '2(C16 H11 I3 N3 O4 1-), 2(C10 H8 N2), Zn 2+, 2(C3 H7 N O)'
_chemical_formula_sum 'C58 H52 I6 N12 O10 Zn'
_chemical_formula_weight 1903.89
_chemical_name_systematic
; 
 ? 
;
_space_group_IT_number 15
_symmetry_cell_setting monoclinic
_symmetry_Int_Tables_number 15
_symmetry_space_group_name_Hall '-C 2yc'
_symmetry_space_group_name_H-M 'C 1 2/c 1'
_atom_sites_solution_hydrogens geom
_atom_sites_solution_primary direct
_atom_sites_solution_secondary difmap
_audit_creation_method SHELXL-97
_audit_update_record
;
2016-01-04 deposited with the CCDC.
2016-02-15 downloaded from the CCDC.
;
_cell_angle_alpha 90.00
_cell_angle_beta 98.893(8)
_cell_angle_gamma 90.00
_cell_formula_units_Z 4
_cell_length_a 24.0554(18)
_cell_length_b 11.3346(9)
_cell_length_c 22.9563(18)
_cell_measurement_reflns_used 9898
_cell_measurement_temperature 103(2)
_cell_measurement_theta_max 31.45
_cell_measurement_theta_min 2.24
_cell_volume 6184.0(8)
_computing_cell_refinement 'Bruker SAINT'
_computing_data_collection 'Bruker APEX2'
_computing_data_reduction 'Bruker SAINT'
_computing_molecular_graphics
;
ORTEP-3 (Farrugia, L.J. (1997) Jour. Appl. Cryst. 30, 565)
Mercury (Macrae, C. F., Edgington, P. R., McCabe, P., Pidcock, E., 
Shields, G. P., Taylor, R., Towler, M. & van de Streek, J. (2006). 
J. Appl. Cryst. 39, 453-457
;
_computing_publication_material SHELXL
_computing_structure_refinement
;
SHELXL (Sheldrick, G. M. (2008). Acta Cryst. A64, 112-122)
;
_computing_structure_solution
;
SHELXS (Sheldrick, G. M. (2008). Acta Cryst. A64, 112-122)
;
_diffrn_ambient_temperature 103(2)
_diffrn_measured_fraction_theta_full 0.995
_diffrn_measured_fraction_theta_max 0.995
_diffrn_measurement_device_type 'Bruker APEX-II CCD'
_diffrn_measurement_method '\f and \w scans'
_diffrn_radiation_monochromator graphite
_diffrn_radiation_source 'fine-focus sealed tube'
_diffrn_radiation_type MoK\a
_diffrn_radiation_wavelength 0.71073
_diffrn_reflns_av_R_equivalents 0.0498
_diffrn_reflns_av_sigmaI/netI 0.0382
_diffrn_reflns_limit_h_max 35
_diffrn_reflns_limit_h_min -31
_diffrn_reflns_limit_k_max 16
_diffrn_reflns_limit_k_min -16
_diffrn_reflns_limit_l_max 32
_diffrn_reflns_limit_l_min -33
_diffrn_reflns_number 58923
_diffrn_reflns_theta_full 31.51
_diffrn_reflns_theta_max 31.51
_diffrn_reflns_theta_min 1.80
_diffrn_standards_decay_% 0.00
_exptl_absorpt_coefficient_mu 3.461
_exptl_absorpt_correction_T_max 0.5769
_exptl_absorpt_correction_T_min 0.4380
_exptl_absorpt_correction_type multi-scan
_exptl_absorpt_process_details 'Bruker (2001). SADABS. Bruker AXS Inc., Madison, Wisconsin, USA.'
_exptl_crystal_colour orange
_exptl_crystal_density_diffrn 2.045
_exptl_crystal_density_method 'not measured'
_exptl_crystal_description needle
_exptl_crystal_F_000 3648
_exptl_crystal_size_max 0.33
_exptl_crystal_size_mid 0.07
_exptl_crystal_size_min 0.06
_refine_diff_density_max 2.721
_refine_diff_density_min -3.648
_refine_diff_density_rms 0.217
_refine_ls_extinction_method none
_refine_ls_goodness_of_fit_ref 1.037
_refine_ls_hydrogen_treatment noref
_refine_ls_matrix_type full
_refine_ls_number_parameters 483
_refine_ls_number_reflns 10264
_refine_ls_number_restraints 229
_refine_ls_restrained_S_all 1.029
_refine_ls_R_factor_all 0.0626
_refine_ls_R_factor_gt 0.0475
_refine_ls_shift/su_max 0.023
_refine_ls_shift/su_mean 0.000
_refine_ls_structure_factor_coef Fsqd
_refine_ls_weighting_details 'w=1/[\s^2^(Fo^2^)+(0.0528P)^2^+112.7417P] where P=(Fo^2^+2Fc^2^)/3'
_refine_ls_weighting_scheme calc
_refine_ls_wR_factor_gt 0.1215
_refine_ls_wR_factor_ref 0.1298
_reflns_number_gt 8277
_reflns_number_total 10264
_reflns_threshold_expression 'I > 2\s(I)'
_cod_data_source_file c6ce00059b2.cif
_cod_data_source_block ico84_1
_cod_depositor_comments
;
The following automatic conversions were performed:

'_symmetry_cell_setting' value 'Monoclinic' changed to 'monoclinic'
according to
/usr/data/users/saulius/crontab/automatic-downloads/rss-feeds/RSC/lib/dictionaries/cif_core.dic
dictionary named 'cif_core.dic' version 2.4.2 from 2011-04-26.

'_refine_ls_hydrogen_treatment' value 'NOREF' changed to 'noref'
according to
/usr/data/users/saulius/crontab/automatic-downloads/rss-feeds/RSC/lib/dictionaries/cif_core.dic
dictionary named 'cif_core.dic' version 2.4.2 from 2011-04-26.

Automatic conversion script
Id: cif_fix_values 4268 2015-11-12 08:31:59Z antanas 

 Adding full bibliography for 7224255--7224257.cif.
;
_cod_original_sg_symbol_H-M 'C 2/c'
_cod_database_code 7224256

loop_
_symmetry_equiv_pos_as_xyz
'x, y, z'
'-x, y, -z+1/2'
'x+1/2, y+1/2, z'
'-x+1/2, y+1/2, -z+1/2'
'-x, -y, -z'
'x, -y, z-1/2'
'-x+1/2, -y+1/2, -z'
'x+1/2, -y+1/2, z-1/2'

loop_
_atom_site_label
_atom_site_type_symbol
_atom_site_fract_x
_atom_site_fract_y
_atom_site_fract_z
_atom_site_U_iso_or_equiv
_atom_site_adp_type
_atom_site_occupancy
_atom_site_symmetry_multiplicity
_atom_site_calc_flag
_atom_site_refinement_flags
_atom_site_disorder_assembly
_atom_site_disorder_group
Zn1 Zn 0.0000 0.87144(4) 0.2500 0.01061(10) Uani 1 2 d S . .
I1A I 0.131991(11) 0.64677(2) 0.375914(12) 0.02341(6) Uani 0.9306(5) 1 d PD A 1
I2A I 0.372479(12) 0.79272(3) 0.403937(14) 0.03106(7) Uani 0.9306(5) 1 d PD A 1
I3A I 0.212699(10) 0.96517(2) 0.193184(10) 0.01226(4) Uani 0.9306(5) 1 d PD A 1
O1A O 0.08932(9) 0.87660(19) 0.26790(10) 0.0097(4) Uani 0.9306(5) 1 d PDU A 1
O2A O 0.11609(10) 0.7281(2) 0.21404(10) 0.0121(4) Uani 0.9306(5) 1 d PDU A 1
O3A O 0.35910(11) 0.9284(2) 0.26128(12) 0.0203(5) Uani 0.9306(5) 1 d PDU A 1
O4A O 0.31761(11) 1.0649(2) 0.31067(12) 0.0165(5) Uani 0.9306(5) 1 d PDU A 1
H4A H 0.3402 1.1115 0.2982 0.025 Uiso 0.9306(5) 1 calc PR A 1
N1A N 0.25903(13) 0.6690(2) 0.42834(12) 0.0165(6) Uani 0.9306(5) 1 d PDU A 1
N2A N 0.28098(12) 0.5706(2) 0.42422(11) 0.0145(6) Uani 0.9306(5) 1 d PDU A 1
N3A N 0.32674(15) 0.2923(3) 0.62532(12) 0.0214(7) Uani 0.9306(5) 1 d PDU A 1
C1A C 0.18274(11) 0.8053(2) 0.29121(12) 0.0085(5) Uani 0.9306(5) 1 d PDU A 1
C2A C 0.19482(12) 0.7398(3) 0.34299(13) 0.0106(6) Uani 0.9306(5) 1 d PDU A 1
C3A C 0.24879(12) 0.7344(3) 0.37440(13) 0.0111(6) Uani 0.9306(5) 1 d PDU A 1
C4A C 0.29124(12) 0.8017(3) 0.35577(12) 0.0121(6) Uani 0.9306(5) 1 d PDU A 1
C5A C 0.27978(10) 0.8750(2) 0.30666(12) 0.0108(6) Uani 0.9306(5) 1 d PDU A 1
C6A C 0.22590(11) 0.8725(2) 0.27362(12) 0.0099(5) Uani 0.9306(5) 1 d PDU A 1
C7A C 0.29102(4) 0.5036(2) 0.47581(13) 0.0149(6) Uani 0.9306(5) 1 d PDU A 1
C8A C 0.28418(4) 0.5473(2) 0.53043(12) 0.0187(7) Uani 0.9306(5) 1 d PDU A 1
H8A H 0.2716 0.6261 0.5337 0.022 Uiso 0.9306(5) 1 calc PR A 1
C9A C 0.29540(7) 0.4778(2) 0.58021(14) 0.0217(8) Uani 0.9306(5) 1 d PDU A 1
H9A H 0.2904 0.5094 0.6174 0.026 Uiso 0.9306(5) 1 calc PR A 1
C10A C 0.31414(10) 0.3605(3) 0.57662(13) 0.0185(7) Uani 0.9306(5) 1 d PDU A 1
C11A C 0.32101(11) 0.3161(3) 0.52081(14) 0.0233(8) Uani 0.9306(5) 1 d PDU A 1
H11A H 0.3335 0.2372 0.5173 0.028 Uiso 0.9306(5) 1 calc PR A 1
C12A C 0.30976(10) 0.3859(2) 0.47138(14) 0.0210(7) Uani 0.9306(5) 1 d PDU A 1
H12A H 0.3146 0.3549 0.4340 0.025 Uiso 0.9306(5) 1 calc PR A 1
C13A C 0.12459(11) 0.8025(2) 0.25437(12) 0.0092(5) Uani 0.9306(5) 1 d PDU A 1
C14A C 0.31956(18) 0.3372(3) 0.68290(15) 0.0226(8) Uani 0.9306(5) 1 d PDU A 1
H14A H 0.3421 0.4089 0.6915 0.034 Uiso 0.9306(5) 1 calc PR A 1
H14B H 0.3319 0.2774 0.7130 0.034 Uiso 0.9306(5) 1 calc PR A 1
H14C H 0.2798 0.3556 0.6831 0.034 Uiso 0.9306(5) 1 calc PR A 1
C15A C 0.3481(2) 0.1731(3) 0.62128(19) 0.0333(10) Uani 0.9306(5) 1 d PDU A 1
H15A H 0.3180 0.1224 0.6012 0.050 Uiso 0.9306(5) 1 calc PR A 1
H15B H 0.3609 0.1425 0.6610 0.050 Uiso 0.9306(5) 1 calc PR A 1
H15C H 0.3796 0.1740 0.5989 0.050 Uiso 0.9306(5) 1 calc PR A 1
C16A C 0.32418(11) 0.9592(3) 0.29009(13) 0.0143(6) Uani 0.9306(5) 1 d PDU A 1
I1B I 0.13953(16) 0.6148(3) 0.37297(18) 0.02341(6) Uani 0.0694(5) 1 d PD A 2
I2B I 0.36728(15) 0.8391(4) 0.41983(19) 0.03106(7) Uani 0.0694(5) 1 d PD A 2
I3B I 0.20934(16) 0.9706(3) 0.19940(15) 0.01226(4) Uani 0.0694(5) 1 d PD A 2
O1B O 0.0908(4) 0.8653(13) 0.2770(8) 0.0097(4) Uani 0.0694(5) 1 d PD A 2
O2B O 0.1191(8) 0.7418(14) 0.2114(5) 0.0121(4) Uani 0.0694(5) 1 d PD A 2
O3B O 0.3585(4) 0.9275(15) 0.2682(7) 0.0203(5) Uani 0.0694(5) 1 d PD A 2
O4B O 0.3118(8) 1.0757(7) 0.3034(13) 0.0165(5) Uani 0.0694(5) 1 d PD A 2
H4B H 0.3056 1.0838 0.3382 0.025 Uiso 0.0694(5) 1 calc PR A 2
N1B N 0.2775(6) 0.6143(8) 0.4019(3) 0.0165(6) Uani 0.0694(5) 1 d PD A 2
N2B N 0.2735(7) 0.6201(6) 0.4546(2) 0.0145(6) Uani 0.0694(5) 1 d PD A 2
N3B N 0.3308(7) 0.2527(6) 0.6123(4) 0.0214(7) Uani 0.0694(5) 1 d PD A 2
C1B C 0.1848(3) 0.7959(8) 0.2945(4) 0.0085(5) Uani 0.0694(5) 1 d PD A 2
C2B C 0.2001(3) 0.7206(9) 0.3426(5) 0.0106(6) Uani 0.0694(5) 1 d PD A 2
C3B C 0.2553(3) 0.7193(7) 0.3713(5) 0.0111(6) Uani 0.0694(5) 1 d PD A 2
C4B C 0.2909(3) 0.8135(6) 0.3632(3) 0.0121(6) Uani 0.0694(5) 1 d PD A 2
C5B C 0.2778(2) 0.8853(7) 0.3134(3) 0.0108(6) Uani 0.0694(5) 1 d PD A 2
C6B C 0.2261(2) 0.8688(9) 0.2771(4) 0.0099(5) Uani 0.0694(5) 1 d PD A 2
C7B C 0.28977(4) 0.5299(3) 0.4944(3) 0.0149(6) Uani 0.0694(5) 1 d PD A 2
C8B C 0.29055(5) 0.5449(4) 0.5545(2) 0.0187(7) Uani 0.0694(5) 1 d PD A 2
H8B H 0.2794 0.6186 0.5686 0.022 Uiso 0.0694(5) 1 calc PR A 2
C9B C 0.30708(9) 0.4560(5) 0.5940(4) 0.0217(8) Uani 0.0694(5) 1 d PD A 2
H9B H 0.3072 0.4691 0.6349 0.026 Uiso 0.0694(5) 1 calc PR A 2
C10B C 0.32397(14) 0.3455(5) 0.5745(3) 0.0185(7) Uani 0.0694(5) 1 d PD A 2
C11B C 0.32324(16) 0.3299(6) 0.5135(3) 0.0233(8) Uani 0.0694(5) 1 d PD A 2
H11B H 0.3344 0.2563 0.4992 0.028 Uiso 0.0694(5) 1 calc PR A 2
C12B C 0.30657(14) 0.4197(5) 0.4742(4) 0.0210(7) Uani 0.0694(5) 1 d PD A 2
H12B H 0.3064 0.4074 0.4332 0.025 Uiso 0.0694(5) 1 calc PR A 2
C13B C 0.1256(3) 0.7940(13) 0.2599(5) 0.0092(5) Uani 0.0694(5) 1 d PD A 2
C14B C 0.3078(8) 0.2576(19) 0.6672(5) 0.0226(8) Uani 0.0694(5) 1 d PD A 2
H14D H 0.3234 0.3261 0.6902 0.034 Uiso 0.0694(5) 1 calc PR A 2
H14E H 0.3178 0.1854 0.6899 0.034 Uiso 0.0694(5) 1 calc PR A 2
H14F H 0.2668 0.2648 0.6585 0.034 Uiso 0.0694(5) 1 calc PR A 2
C15B C 0.3468(12) 0.1380(10) 0.5917(10) 0.0333(10) Uani 0.0694(5) 1 d PD A 2
H15D H 0.3132 0.0974 0.5716 0.050 Uiso 0.0694(5) 1 calc PR A 2
H15E H 0.3641 0.0907 0.6254 0.050 Uiso 0.0694(5) 1 calc PR A 2
H15F H 0.3738 0.1486 0.5642 0.050 Uiso 0.0694(5) 1 calc PR A 2
C16B C 0.3224(3) 0.9650(6) 0.2938(4) 0.0143(6) Uani 0.0694(5) 1 d PD A 2
N4 N -0.00085(11) 0.8994(2) 0.14791(12) 0.0133(5) Uani 1 1 d . A .
C17 C 0.04659(14) 0.9138(3) 0.12565(15) 0.0216(7) Uani 1 1 d . . .
H17 H 0.0811 0.8951 0.1500 0.026 Uiso 1 1 calc R A .
C18 C 0.04886(15) 0.9545(4) 0.06887(16) 0.0242(8) Uani 1 1 d . A .
H18 H 0.0842 0.9648 0.0559 0.029 Uiso 1 1 calc R . .
C19 C -0.00036(13) 0.9800(3) 0.03132(14) 0.0152(6) Uani 1 1 d . . .
C20 C -0.04999(15) 0.9661(4) 0.05431(16) 0.0274(9) Uani 1 1 d . A .
H20 H -0.0851 0.9836 0.0308 0.033 Uiso 1 1 calc R . .
C21 C -0.04830(15) 0.9268(4) 0.11155(16) 0.0238(8) Uani 1 1 d . . .
H21 H -0.0830 0.9187 0.1261 0.029 Uiso 1 1 calc R A .
N5 N 0.0000 0.6859(3) 0.2500 0.0110(7) Uani 1 2 d S . .
N6 N 0.0000 1.0605(3) 0.2500 0.0125(7) Uani 1 2 d S . .
C22 C 0.00606(13) 0.6239(3) 0.20141(14) 0.0139(6) Uani 1 1 d . . .
H22 H 0.0098 0.6660 0.1664 0.017 Uiso 1 1 calc R A .
C23 C 0.00710(14) 0.5019(3) 0.19989(15) 0.0156(6) Uani 1 1 d . A .
H23 H 0.0126 0.4617 0.1649 0.019 Uiso 1 1 calc R . .
C24 C 0.0000 0.4389(4) 0.2500 0.0130(8) Uani 1 2 d S . .
C25 C 0.0000 0.3083(3) 0.2500 0.0123(8) Uani 1 2 d S . .
C26A C 0.04168(14) 0.2440(3) 0.22737(16) 0.0169(7) Uani 0.959(5) 1 d P . 1
H26A H 0.0704 0.2836 0.2110 0.020 Uiso 0.959(5) 1 calc PR . 1
C27A C 0.04034(13) 1.1217(3) 0.22921(15) 0.0149(7) Uani 0.959(5) 1 d P . 1
H27A H 0.0695 1.0792 0.2150 0.018 Uiso 0.959(5) 1 calc PR . 1
C26B C 0.044(3) 0.258(7) 0.290(4) 0.0169(7) Uani 0.041(5) 1 d P . 2
H26B H 0.0734 0.3015 0.3124 0.020 Uiso 0.041(5) 1 calc PR . 2
C27B C 0.037(3) 1.125(6) 0.290(4) 0.0149(7) Uani 0.041(5) 1 d P . 2
H27B H 0.0603 1.0825 0.3204 0.018 Uiso 0.041(5) 1 calc PR . 2
O5 O 0.45051(19) -0.0123(4) 0.56876(18) 0.0555(11) Uani 1 1 d . . .
N7 N 0.43463(18) 0.1090(4) 0.4899(2) 0.0411(10) Uani 1 1 d . . .
C28 C 0.4224(3) 0.0180(5) 0.5220(2) 0.0467(14) Uani 1 1 d . . .
H28 H 0.3897 -0.0266 0.5078 0.056 Uiso 1 1 calc R . .
C29 C 0.4033(3) 0.1336(5) 0.4317(2) 0.0481(14) Uani 1 1 d . . .
H29A H 0.4260 0.1113 0.4015 0.072 Uiso 1 1 calc R . .
H29B H 0.3945 0.2180 0.4284 0.072 Uiso 1 1 calc R . .
H29C H 0.3683 0.0880 0.4261 0.072 Uiso 1 1 calc R . .
C30 C 0.4794(3) 0.1835(6) 0.5130(4) 0.084(2) Uani 1 1 d . . .
H30A H 0.4967 0.1542 0.5517 0.125 Uiso 1 1 calc R . .
H30B H 0.4651 0.2636 0.5171 0.125 Uiso 1 1 calc R . .
H30C H 0.5074 0.1848 0.4863 0.125 Uiso 1 1 calc R . .

loop_
_atom_site_aniso_label
_atom_site_aniso_U_11
_atom_site_aniso_U_22
_atom_site_aniso_U_33
_atom_site_aniso_U_23
_atom_site_aniso_U_13
_atom_site_aniso_U_12
Zn1 0.00915(19) 0.00395(17) 0.0188(2) 0.000 0.00248(17) 0.000
I1A 0.02273(11) 0.01966(11) 0.02753(11) 0.00664(9) 0.00294(9) -0.00077(9)
I2A 0.02148(12) 0.03473(15) 0.03372(14) 0.00684(11) -0.00600(10) -0.00103(11)
I3A 0.01389(8) 0.01311(8) 0.00968(8) 0.00322(6) 0.00149(6) -0.00287(7)
O1A 0.0090(8) 0.0062(8) 0.0141(9) 0.0009(7) 0.0019(7) 0.0007(7)
O2A 0.0106(9) 0.0102(9) 0.0147(9) -0.0015(8) -0.0003(7) 0.0008(8)
O3A 0.0157(10) 0.0196(11) 0.0265(12) -0.0027(10) 0.0061(9) -0.0022(9)
O4A 0.0165(10) 0.0131(10) 0.0204(11) 0.0006(9) 0.0039(9) -0.0050(8)
N1A 0.0207(13) 0.0158(12) 0.0127(11) 0.0026(10) 0.0018(10) 0.0045(10)
N2A 0.0189(12) 0.0122(11) 0.0114(11) 0.0044(9) -0.0013(10) 0.0025(10)
N3A 0.0354(16) 0.0144(13) 0.0152(12) 0.0027(10) 0.0061(12) 0.0111(12)
C1A 0.0075(10) 0.0082(10) 0.0103(10) 0.0017(9) 0.0026(8) 0.0017(9)
C2A 0.0122(11) 0.0074(11) 0.0125(11) 0.0022(9) 0.0023(9) 0.0017(10)
C3A 0.0122(11) 0.0100(11) 0.0113(11) 0.0003(9) 0.0025(9) 0.0040(10)
C4A 0.0106(11) 0.0128(12) 0.0124(12) 0.0008(10) 0.0002(10) 0.0020(10)
C5A 0.0078(10) 0.0112(11) 0.0131(11) -0.0004(10) 0.0010(9) -0.0003(9)
C6A 0.0123(11) 0.0079(10) 0.0092(11) 0.0017(9) 0.0007(9) -0.0006(9)
C7A 0.0228(14) 0.0127(12) 0.0089(12) -0.0018(10) 0.0014(11) 0.0059(11)
C8A 0.0329(17) 0.0144(13) 0.0081(13) 0.0028(11) 0.0013(12) 0.0070(13)
C9A 0.0367(18) 0.0158(14) 0.0115(13) 0.0040(11) 0.0004(13) 0.0126(14)
C10A 0.0260(15) 0.0148(13) 0.0149(13) 0.0032(11) 0.0042(12) 0.0067(12)
C11A 0.0365(17) 0.0149(14) 0.0196(15) 0.0026(12) 0.0076(13) 0.0080(13)
C12A 0.0347(17) 0.0127(14) 0.0158(13) -0.0013(12) 0.0043(13) 0.0086(13)
C13A 0.0085(10) 0.0081(10) 0.0110(11) 0.0035(9) 0.0016(9) -0.0002(9)
C14A 0.0323(18) 0.0222(16) 0.0142(14) 0.0066(13) 0.0061(13) 0.0098(15)
C15A 0.061(3) 0.0177(16) 0.0225(18) 0.0055(14) 0.0099(18) 0.0168(18)
C16A 0.0111(11) 0.0168(13) 0.0144(12) 0.0039(11) 0.0001(10) 0.0034(10)
I1B 0.02273(11) 0.01966(11) 0.02753(11) 0.00664(9) 0.00294(9) -0.00077(9)
I2B 0.02148(12) 0.03473(15) 0.03372(14) 0.00684(11) -0.00600(10) -0.00103(11)
I3B 0.01389(8) 0.01311(8) 0.00968(8) 0.00322(6) 0.00149(6) -0.00287(7)
O1B 0.0090(8) 0.0062(8) 0.0141(9) 0.0009(7) 0.0019(7) 0.0007(7)
O2B 0.0106(9) 0.0102(9) 0.0147(9) -0.0015(8) -0.0003(7) 0.0008(8)
O3B 0.0157(10) 0.0196(11) 0.0265(12) -0.0027(10) 0.0061(9) -0.0022(9)
O4B 0.0165(10) 0.0131(10) 0.0204(11) 0.0006(9) 0.0039(9) -0.0050(8)
N1B 0.0207(13) 0.0158(12) 0.0127(11) 0.0026(10) 0.0018(10) 0.0045(10)
N2B 0.0189(12) 0.0122(11) 0.0114(11) 0.0044(9) -0.0013(10) 0.0025(10)
N3B 0.0354(16) 0.0144(13) 0.0152(12) 0.0027(10) 0.0061(12) 0.0111(12)
C1B 0.0075(10) 0.0082(10) 0.0103(10) 0.0017(9) 0.0026(8) 0.0017(9)
C2B 0.0122(11) 0.0074(11) 0.0125(11) 0.0022(9) 0.0023(9) 0.0017(10)
C3B 0.0122(11) 0.0100(11) 0.0113(11) 0.0003(9) 0.0025(9) 0.0040(10)
C4B 0.0106(11) 0.0128(12) 0.0124(12) 0.0008(10) 0.0002(10) 0.0020(10)
C5B 0.0078(10) 0.0112(11) 0.0131(11) -0.0004(10) 0.0010(9) -0.0003(9)
C6B 0.0123(11) 0.0079(10) 0.0092(11) 0.0017(9) 0.0007(9) -0.0006(9)
C7B 0.0228(14) 0.0127(12) 0.0089(12) -0.0018(10) 0.0014(11) 0.0059(11)
C8B 0.0329(17) 0.0144(13) 0.0081(13) 0.0028(11) 0.0013(12) 0.0070(13)
C9B 0.0367(18) 0.0158(14) 0.0115(13) 0.0040(11) 0.0004(13) 0.0126(14)
C10B 0.0260(15) 0.0148(13) 0.0149(13) 0.0032(11) 0.0042(12) 0.0067(12)
C11B 0.0365(17) 0.0149(14) 0.0196(15) 0.0026(12) 0.0076(13) 0.0080(13)
C12B 0.0347(17) 0.0127(14) 0.0158(13) -0.0013(12) 0.0043(13) 0.0086(13)
C13B 0.0085(10) 0.0081(10) 0.0110(11) 0.0035(9) 0.0016(9) -0.0002(9)
C14B 0.0323(18) 0.0222(16) 0.0142(14) 0.0066(13) 0.0061(13) 0.0098(15)
C15B 0.061(3) 0.0177(16) 0.0225(18) 0.0055(14) 0.0099(18) 0.0168(18)
C16B 0.0111(11) 0.0168(13) 0.0144(12) 0.0039(11) 0.0001(10) 0.0034(10)
N4 0.0150(11) 0.0097(10) 0.0148(11) -0.0006(9) 0.0016(9) -0.0007(9)
C17 0.0144(13) 0.0336(18) 0.0166(14) 0.0088(13) 0.0016(11) 0.0058(13)
C18 0.0168(14) 0.0383(19) 0.0182(14) 0.0093(14) 0.0050(12) 0.0054(14)
C19 0.0153(12) 0.0149(13) 0.0157(13) 0.0042(11) 0.0033(10) 0.0015(11)
C20 0.0149(14) 0.046(2) 0.0213(15) 0.0146(15) 0.0035(12) -0.0005(15)
C21 0.0145(14) 0.0376(19) 0.0192(15) 0.0092(14) 0.0022(12) -0.0011(14)
N5 0.0085(13) 0.0063(13) 0.0184(16) 0.000 0.0023(12) 0.000
N6 0.0129(15) 0.0069(14) 0.0177(16) 0.000 0.0026(13) 0.000
C22 0.0151(12) 0.0073(11) 0.0194(13) 0.0020(10) 0.0034(10) 0.0013(10)
C23 0.0205(14) 0.0074(11) 0.0192(13) 0.0008(10) 0.0040(11) -0.0004(10)
C24 0.0110(16) 0.0089(16) 0.0191(18) 0.000 0.0020(14) 0.000
C25 0.0148(17) 0.0054(15) 0.0169(18) 0.000 0.0028(14) 0.000
C26A 0.0157(13) 0.0085(12) 0.0281(16) 0.0010(11) 0.0086(12) -0.0028(11)
C27A 0.0124(12) 0.0084(12) 0.0254(15) 0.0001(11) 0.0074(11) -0.0003(10)
C26B 0.0157(13) 0.0085(12) 0.0281(16) 0.0010(11) 0.0086(12) -0.0028(11)
C27B 0.0124(12) 0.0084(12) 0.0254(15) 0.0001(11) 0.0074(11) -0.0003(10)
O5 0.066(2) 0.060(2) 0.0401(19) 0.0077(18) 0.0076(18) -0.016(2)
N7 0.040(2) 0.039(2) 0.046(2) 0.0104(18) 0.0116(17) 0.0049(17)
C28 0.060(3) 0.044(3) 0.034(2) -0.002(2) 0.004(2) -0.007(2)
C29 0.065(3) 0.052(3) 0.028(2) 0.005(2) 0.010(2) 0.004(3)
C30 0.044(3) 0.066(4) 0.136(6) 0.053(4) -0.001(4) -0.006(3)

loop_
_atom_type_symbol
_atom_type_description
_atom_type_scat_dispersion_real
_atom_type_scat_dispersion_imag
_atom_type_scat_source
C C 0.0033 0.0016 'International Tables Vol C Tables 4.2.6.8 and 6.1.1.4'
H H 0.0000 0.0000 'International Tables Vol C Tables 4.2.6.8 and 6.1.1.4'
N N 0.0061 0.0033 'International Tables Vol C Tables 4.2.6.8 and 6.1.1.4'
O O 0.0106 0.0060 'International Tables Vol C Tables 4.2.6.8 and 6.1.1.4'
Zn Zn 0.2839 1.4301 'International Tables Vol C Tables 4.2.6.8 and 6.1.1.4'
I I -0.4742 1.8119 'International Tables Vol C Tables 4.2.6.8 and 6.1.1.4'

loop_
_geom_angle_atom_site_label_1
_geom_angle_atom_site_label_2
_geom_angle_atom_site_label_3
_geom_angle
_geom_angle_site_symmetry_1
_geom_angle_site_symmetry_3
N5 Zn1 O1A 91.58(6) . 2
N5 Zn1 O1A 91.58(6) . .
O1A Zn1 O1A 176.84(12) 2 .
N5 Zn1 N6 180.000(1) . .
O1A Zn1 N6 88.42(6) 2 .
O1A Zn1 N6 88.42(6) . .
N5 Zn1 O1B 88.2(4) . .
O1A Zn1 O1B 174.7(5) 2 .
O1A Zn1 O1B 6.3(5) . .
N6 Zn1 O1B 91.8(4) . .
N5 Zn1 O1B 88.2(4) . 2
O1A Zn1 O1B 6.3(5) 2 2
O1A Zn1 O1B 174.7(5) . 2
N6 Zn1 O1B 91.8(4) . 2
O1B Zn1 O1B 176.4(8) . 2
N5 Zn1 N4 97.71(6) . 2
O1A Zn1 N4 92.38(9) 2 2
O1A Zn1 N4 87.20(9) . 2
N6 Zn1 N4 82.29(6) . 2
O1B Zn1 N4 82.4(5) . 2
O1B Zn1 N4 98.1(5) 2 2
N5 Zn1 N4 97.70(6) . .
O1A Zn1 N4 87.20(9) 2 .
O1A Zn1 N4 92.38(9) . .
N6 Zn1 N4 82.30(6) . .
O1B Zn1 N4 98.1(5) . .
O1B Zn1 N4 82.4(5) 2 .
N4 Zn1 N4 164.59(13) 2 .
C13A O1A Zn1 129.07(19) . .
C16A O4A H4A 109.5 . .
N2A N1A C3A 114.6(3) . .
N1A N2A C7A 116.3(3) . .
C10A N3A C14A 120.6(3) . .
C10A N3A C15A 120.9(3) . .
C14A N3A C15A 118.5(3) . .
C2A C1A C6A 118.1(2) . .
C2A C1A C13A 121.1(2) . .
C6A C1A C13A 120.8(2) . .
C3A C2A C1A 121.5(3) . .
C3A C2A I1A 117.6(2) . .
C1A C2A I1A 120.9(2) . .
C2A C3A C4A 119.2(3) . .
C2A C3A N1A 119.7(3) . .
C4A C3A N1A 120.8(3) . .
C5A C4A C3A 120.8(2) . .
C5A C4A I2A 120.5(2) . .
C3A C4A I2A 118.7(2) . .
C4A C5A C6A 118.6(2) . .
C4A C5A C16A 121.1(2) . .
C6A C5A C16A 120.3(2) . .
C1A C6A C5A 121.5(2) . .
C1A C6A I3A 120.50(18) . .
C5A C6A I3A 117.9(2) . .
C8A C7A N2A 123.0(2) . .
C8A C7A C12A 119.1(2) . .
N2A C7A C12A 117.8(3) . .
C9A C8A C7A 120.7(2) . .
C9A C8A H8A 119.6 . .
C7A C8A H8A 119.6 . .
C8A C9A C10A 120.9(3) . .
C8A C9A H9A 119.6 . .
C10A C9A H9A 119.6 . .
N3A C10A C11A 120.3(3) . .
N3A C10A C9A 121.5(3) . .
C11A C10A C9A 118.2(3) . .
C12A C11A C10A 120.6(3) . .
C12A C11A H11A 119.7 . .
C10A C11A H11A 119.7 . .
C11A C12A C7A 120.4(3) . .
C11A C12A H12A 119.8 . .
C7A C12A H12A 119.8 . .
O2A C13A O1A 126.3(3) . .
O2A C13A C1A 117.3(2) . .
O1A C13A C1A 116.4(2) . .
N3A C14A H14A 109.5 . .
N3A C14A H14B 109.5 . .
H14A C14A H14B 109.5 . .
N3A C14A H14C 109.5 . .
H14A C14A H14C 109.5 . .
H14B C14A H14C 109.5 . .
N3A C15A H15A 109.5 . .
N3A C15A H15B 109.5 . .
H15A C15A H15B 109.5 . .
N3A C15A H15C 109.5 . .
H15A C15A H15C 109.5 . .
H15B C15A H15C 109.5 . .
O3A C16A O4A 126.9(3) . .
O3A C16A C5A 122.3(3) . .
O4A C16A C5A 110.8(2) . .
C13B O1B Zn1 127.8(9) . .
C16B O4B H4B 109.5 . .
N2B N1B C3B 110.8(9) . .
N1B N2B C7B 123.5(7) . .
C10B N3B C14B 120.0(10) . .
C10B N3B C15B 119.8(10) . .
C14B N3B C15B 118.1(11) . .
C6B C1B C2B 118.3(5) . .
C6B C1B C13B 120.5(7) . .
C2B C1B C13B 121.0(7) . .
C3B C2B C1B 119.8(6) . .
C3B C2B I1B 120.1(6) . .
C1B C2B I1B 120.1(4) . .
C2B C3B C4B 119.3(6) . .
C2B C3B N1B 119.7(8) . .
C4B C3B N1B 120.5(7) . .
C3B C4B C5B 119.2(6) . .
C3B C4B I2B 121.2(5) . .
C5B C4B I2B 119.3(4) . .
C4B C5B C6B 118.4(5) . .
C4B C5B C16B 120.5(5) . .
C6B C5B C16B 120.4(5) . .
C1B C6B C5B 121.0(6) . .
C1B C6B I3B 120.9(4) . .
C5B C6B I3B 117.8(4) . .
C8B C7B N2B 121.6(4) . .
C8B C7B C12B 118.4(5) . .
N2B C7B C12B 120.0(6) . .
C9B C8B C7B 121.7(5) . .
C9B C8B H8B 119.1 . .
C7B C8B H8B 119.1 . .
C8B C9B C10B 120.6(7) . .
C8B C9B H9B 119.7 . .
C10B C9B H9B 119.7 . .
N3B C10B C11B 121.3(6) . .
N3B C10B C9B 119.8(6) . .
C11B C10B C9B 117.8(6) . .
C12B C11B C10B 121.1(7) . .
C12B C11B H11B 119.5 . .
C10B C11B H11B 119.5 . .
C11B C12B C7B 120.4(7) . .
C11B C12B H12B 119.8 . .
C7B C12B H12B 119.8 . .
O2B C13B O1B 125.5(11) . .
O2B C13B C1B 116.8(10) . .
O1B C13B C1B 116.0(9) . .
N3B C14B H14D 109.5 . .
N3B C14B H14E 109.5 . .
H14D C14B H14E 109.5 . .
N3B C14B H14F 109.5 . .
H14D C14B H14F 109.5 . .
H14E C14B H14F 109.5 . .
N3B C15B H15D 109.5 . .
N3B C15B H15E 109.5 . .
H15D C15B H15E 109.5 . .
N3B C15B H15F 109.5 . .
H15D C15B H15F 109.5 . .
H15E C15B H15F 109.5 . .
O3B C16B O4B 126.8(11) . .
O3B C16B C5B 122.1(9) . .
O4B C16B C5B 110.8(9) . .
C17 N4 C21 115.5(3) . .
C17 N4 Zn1 121.4(2) . .
C21 N4 Zn1 121.6(2) . .
N4 C17 C18 124.1(3) . .
N4 C17 H17 118.0 . .
C18 C17 H17 118.0 . .
C19 C18 C17 119.9(3) . .
C19 C18 H18 120.0 . .
C17 C18 H18 120.0 . .
C18 C19 C20 116.3(3) . .
C18 C19 C19 121.4(4) . 5_575
C20 C19 C19 122.3(4) . 5_575
C21 C20 C19 119.9(3) . .
C21 C20 H20 120.1 . .
C19 C20 H20 120.1 . .
N4 C21 C20 124.3(3) . .
N4 C21 H21 117.9 . .
C20 C21 H21 117.9 . .
C22 N5 C22 117.0(4) . 2
C22 N5 Zn1 121.49(18) . .
C22 N5 Zn1 121.49(18) 2 .
C27A N6 C27A 117.6(4) . 2
C27A N6 C27B 85(3) . 2
C27A N6 C27B 62(3) 2 2
C27A N6 C27B 62(3) . .
C27A N6 C27B 85(3) 2 .
C27B N6 C27B 117(6) 2 .
C27A N6 Zn1 121.19(19) . .
C27A N6 Zn1 121.19(19) 2 .
C27B N6 Zn1 122(3) 2 .
C27B N6 Zn1 122(3) . .
N5 C22 C23 123.2(3) . .
N5 C22 H22 118.4 . .
C23 C22 H22 118.4 . .
C22 C23 C24 119.3(3) . .
C22 C23 H23 120.4 . .
C24 C23 H23 120.4 . .
C23 C24 C23 118.0(4) 2 .
C23 C24 C25 121.0(2) 2 .
C23 C24 C25 121.0(2) . .
C26B C25 C26B 132(6) 2 .
C26B C25 C26A 94(3) 2 .
C26B C25 C26A 61(3) . .
C26B C25 C26A 61(3) 2 2
C26B C25 C26A 94(3) . 2
C26A C25 C26A 117.4(4) . 2
C26B C25 C24 114(3) 2 .
C26B C25 C24 114(3) . .
C26A C25 C24 121.32(19) . .
C26A C25 C24 121.32(19) 2 .
C27A C26A C25 119.1(3) 1_545 .
C27A C26A H26A 120.4 1_545 .
C25 C26A H26A 120.4 . .
N6 C27A C26A 123.3(3) . 1_565
N6 C27A H27A 118.3 . .
C26A C27A H27A 118.3 1_565 .
C25 C26B C27B 110(6) . 1_545
C25 C26B H26B 125.1 . .
C27B C26B H26B 125.1 1_545 .
N6 C27B C26B 125(6) . 1_565
N6 C27B H27B 117.5 . .
C26B C27B H27B 117.5 1_565 .
C28 N7 C30 118.6(5) . .
C28 N7 C29 122.1(5) . .
C30 N7 C29 119.3(5) . .
O5 C28 N7 124.5(5) . .
O5 C28 H28 117.8 . .
N7 C28 H28 117.8 . .
N7 C29 H29A 109.5 . .
N7 C29 H29B 109.5 . .
H29A C29 H29B 109.5 . .
N7 C29 H29C 109.5 . .
H29A C29 H29C 109.5 . .
H29B C29 H29C 109.5 . .
N7 C30 H30A 109.5 . .
N7 C30 H30B 109.5 . .
H30A C30 H30B 109.5 . .
N7 C30 H30C 109.5 . .
H30A C30 H30C 109.5 . .
H30B C30 H30C 109.5 . .

loop_
_geom_bond_atom_site_label_1
_geom_bond_atom_site_label_2
_geom_bond_distance
_geom_bond_site_symmetry_2
Zn1 N5 2.103(3) .
Zn1 O1A 2.125(2) 2
Zn1 O1A 2.125(2) .
Zn1 N6 2.143(4) .
Zn1 O1B 2.178(10) .
Zn1 O1B 2.178(10) 2
Zn1 N4 2.362(3) 2
Zn1 N4 2.362(3) .
I1A C2A 2.079(3) .
I2A C4A 2.094(3) .
I3A C6A 2.106(3) .
O1A C13A 1.266(3) .
O2A C13A 1.246(4) .
O3A C16A 1.198(4) .
O4A C16A 1.306(4) .
O4A H4A 0.8400 .
N1A N2A 1.243(4) .
N1A C3A 1.432(4) .
N2A C7A 1.397(4) .
N3A C10A 1.354(4) .
N3A C14A 1.451(4) .
N3A C15A 1.454(5) .
C1A C2A 1.394(4) .
C1A C6A 1.396(4) .
C1A C13A 1.519(4) .
C2A C3A 1.386(4) .
C3A C4A 1.394(4) .
C4A C5A 1.393(4) .
C5A C6A 1.397(3) .
C5A C16A 1.524(4) .
C7A C8A 1.382(4) .
C7A C12A 1.417(4) .
C8A C9A 1.380(4) .
C8A H8A 0.9500 .
C9A C10A 1.411(4) .
C9A H9A 0.9500 .
C10A C11A 1.410(4) .
C11A C12A 1.375(4) .
C11A H11A 0.9500 .
C12A H12A 0.9500 .
C14A H14A 0.9800 .
C14A H14B 0.9800 .
C14A H14C 0.9800 .
C15A H15A 0.9800 .
C15A H15B 0.9800 .
C15A H15C 0.9800 .
I1B C2B 2.088(7) .
I2B C4B 2.101(6) .
I3B C6B 2.110(7) .
O1B C13B 1.268(9) .
O2B C13B 1.248(9) .
O3B C16B 1.198(9) .
O4B C16B 1.306(8) .
O4B H4B 0.8400 .
N1B N2B 1.230(8) .
N1B C3B 1.441(8) .
N2B C7B 1.387(6) .
N3B C10B 1.358(7) .
N3B C14B 1.453(10) .
N3B C15B 1.455(9) .
C1B C6B 1.397(7) .
C1B C2B 1.399(8) .
C1B C13B 1.520(7) .
C2B C3B 1.389(7) .
C3B C4B 1.398(7) .
C4B C5B 1.399(7) .
C5B C6B 1.399(7) .
C5B C16B 1.524(5) .
C7B C8B 1.386(7) .
C7B C12B 1.414(6) .
C8B C9B 1.373(7) .
C8B H8B 0.9500 .
C9B C10B 1.411(7) .
C9B H9B 0.9500 .
C10B C11B 1.409(8) .
C11B C12B 1.378(8) .
C11B H11B 0.9500 .
C12B H12B 0.9500 .
C14B H14D 0.9800 .
C14B H14E 0.9800 .
C14B H14F 0.9800 .
C15B H15D 0.9800 .
C15B H15E 0.9800 .
C15B H15F 0.9800 .
N4 C17 1.331(4) .
N4 C21 1.342(4) .
C17 C18 1.392(5) .
C17 H17 0.9500 .
C18 C19 1.383(5) .
C18 H18 0.9500 .
C19 C20 1.387(5) .
C19 C19 1.511(6) 5_575
C20 C21 1.382(5) .
C20 H20 0.9500 .
C21 H21 0.9500 .
N5 C22 1.345(4) .
N5 C22 1.345(4) 2
N6 C27A 1.339(4) .
N6 C27A 1.339(4) 2
N6 C27B 1.39(8) 2
N6 C27B 1.39(8) .
C22 C23 1.384(4) .
C22 H22 0.9500 .
C23 C24 1.387(4) .
C23 H23 0.9500 .
C24 C23 1.387(4) 2
C24 C25 1.480(6) .
C25 C26B 1.40(8) 2
C25 C26B 1.40(8) .
C25 C26A 1.403(4) .
C25 C26A 1.403(4) 2
C26A C27A 1.387(4) 1_545
C26A H26A 0.9500 .
C27A C26A 1.387(4) 1_565
C27A H27A 0.9500 .
C26B C27B 1.52(10) 1_545
C26B H26B 0.9500 .
C27B C26B 1.52(10) 1_565
C27B H27B 0.9500 .
O5 C28 1.226(7) .
N7 C28 1.326(7) .
N7 C30 1.406(8) .
N7 C29 1.455(7) .
C28 H28 0.9500 .
C29 H29A 0.9800 .
C29 H29B 0.9800 .
C29 H29C 0.9800 .
C30 H30A 0.9800 .
C30 H30B 0.9800 .
C30 H30C 0.9800 .

loop_
_geom_torsion_atom_site_label_1
_geom_torsion_atom_site_label_2
_geom_torsion_atom_site_label_3
_geom_torsion_atom_site_label_4
_geom_torsion
_geom_torsion_site_symmetry_1
_geom_torsion_site_symmetry_4
N5 Zn1 O1A C13A 28.7(2) . .
O1A Zn1 O1A C13A -151.3(2) 2 .
N6 Zn1 O1A C13A -151.3(2) . .
O1B Zn1 O1A C13A 86(3) . .
O1B Zn1 O1A C13A -59(4) 2 .
N4 Zn1 O1A C13A 126.4(3) 2 .
N4 Zn1 O1A C13A -69.1(3) . .
C3A N1A N2A C7A -179.3(2) . .
C6A C1A C2A C3A -4.2(4) . .
C13A C1A C2A C3A 174.8(3) . .
C6A C1A C2A I1A 175.6(2) . .
C13A C1A C2A I1A -5.3(4) . .
C1A C2A C3A C4A 3.9(5) . .
I1A C2A C3A C4A -175.9(2) . .
C1A C2A C3A N1A 178.1(3) . .
I1A C2A C3A N1A -1.7(4) . .
N2A N1A C3A C2A 102.3(4) . .
N2A N1A C3A C4A -83.6(4) . .
C2A C3A C4A C5A 0.9(4) . .
N1A C3A C4A C5A -173.2(3) . .
C2A C3A C4A I2A 179.9(2) . .
N1A C3A C4A I2A 5.8(4) . .
C3A C4A C5A C6A -5.1(4) . .
I2A C4A C5A C6A 175.9(2) . .
C3A C4A C5A C16A 173.0(3) . .
I2A C4A C5A C16A -6.0(4) . .
C2A C1A C6A C5A -0.2(4) . .
C13A C1A C6A C5A -179.3(3) . .
C2A C1A C6A I3A 176.0(2) . .
C13A C1A C6A I3A -3.1(4) . .
C4A C5A C6A C1A 4.8(4) . .
C16A C5A C6A C1A -173.3(3) . .
C4A C5A C6A I3A -171.5(2) . .
C16A C5A C6A I3A 10.4(4) . .
N1A N2A C7A C8A -8.1(3) . .
N1A N2A C7A C12A 172.7(2) . .
N2A C7A C8A C9A -179.12(18) . .
C12A C7A C8A C9A 0.02(11) . .
C7A C8A C9A C10A 0.04(12) . .
C14A N3A C10A C11A -179.7(3) . .
C15A N3A C10A C11A 0.7(5) . .
C14A N3A C10A C9A 2.0(5) . .
C15A N3A C10A C9A -177.6(3) . .
C8A C9A C10A N3A 178.2(2) . .
C8A C9A C10A C11A -0.1(2) . .
N3A C10A C11A C12A -178.2(3) . .
C9A C10A C11A C12A 0.1(3) . .
C10A C11A C12A C7A -0.1(3) . .
C8A C7A C12A C11A 0.0(2) . .
N2A C7A C12A C11A 179.2(2) . .
Zn1 O1A C13A O2A 21.9(5) . .
Zn1 O1A C13A C1A -158.00(19) . .
C2A C1A C13A O2A -91.8(4) . .
C6A C1A C13A O2A 87.2(4) . .
C2A C1A C13A O1A 88.1(3) . .
C6A C1A C13A O1A -92.9(3) . .
C4A C5A C16A O3A 84.4(4) . .
C6A C5A C16A O3A -97.5(4) . .
C4A C5A C16A O4A -96.5(3) . .
C6A C5A C16A O4A 81.6(3) . .
N5 Zn1 O1B C13B 38.6(17) . .
O1A Zn1 O1B C13B 126(3) 2 .
O1A Zn1 O1B C13B -84(4) . .
N6 Zn1 O1B C13B -141.4(17) . .
O1B Zn1 O1B C13B 38.6(17) 2 .
N4 Zn1 O1B C13B 136.6(18) 2 .
N4 Zn1 O1B C13B -59.0(18) . .
C3B N1B N2B C7B 177.8(12) . .
C6B C1B C2B C3B -0.5(17) . .
C13B C1B C2B C3B 176.3(10) . .
C6B C1B C2B I1B 177.4(8) . .
C13B C1B C2B I1B -5.9(15) . .
C1B C2B C3B C4B 17.6(18) . .
I1B C2B C3B C4B -160.3(9) . .
C1B C2B C3B N1B -153.4(11) . .
I1B C2B C3B N1B 28.7(16) . .
N2B N1B C3B C2B -95.3(16) . .
N2B N1B C3B C4B 93.8(16) . .
C2B C3B C4B C5B -21.1(16) . .
N1B C3B C4B C5B 149.8(10) . .
C2B C3B C4B I2B 164.8(9) . .
N1B C3B C4B I2B -24.2(15) . .
C3B C4B C5B C6B 7.4(14) . .
I2B C4B C5B C6B -178.4(7) . .
C3B C4B C5B C16B -162.6(9) . .
I2B C4B C5B C16B 11.5(12) . .
C2B C1B C6B C5B -13.3(16) . .
C13B C1B C6B C5B 169.9(9) . .
C2B C1B C6B I3B 172.9(9) . .
C13B C1B C6B I3B -3.9(14) . .
C4B C5B C6B C1B 9.8(15) . .
C16B C5B C6B C1B 179.9(9) . .
C4B C5B C6B I3B -176.2(7) . .
C16B C5B C6B I3B -6.1(12) . .
N1B N2B C7B C8B 172.5(13) . .
N1B N2B C7B C12B -7(2) . .
N2B C7B C8B C9B -179.4(9) . .
C12B C7B C8B C9B 0.00(13) . .
C7B C8B C9B C10B 0.00(13) . .
C14B N3B C10B C11B -153.0(11) . .
C15B N3B C10B C11B 10(2) . .
C14B N3B C10B C9B 15.3(16) . .
C15B N3B C10B C9B 178.4(15) . .
C8B C9B C10B N3B -168.6(8) . .
C8B C9B C10B C11B 0.0(3) . .
N3B C10B C11B C12B 168.5(8) . .
C9B C10B C11B C12B 0.0(4) . .
C10B C11B C12B C7B 0.0(4) . .
C8B C7B C12B C11B 0.0(3) . .
N2B C7B C12B C11B 179.4(9) . .
Zn1 O1B C13B O2B 27(3) . .
Zn1 O1B C13B C1B -169.0(11) . .
C6B C1B C13B O2B 74.4(18) . .
C2B C1B C13B O2B -102.3(16) . .
C6B C1B C13B O1B -91.5(16) . .
C2B C1B C13B O1B 91.8(17) . .
C4B C5B C16B O3B 76.9(15) . .
C6B C5B C16B O3B -93.0(13) . .
C4B C5B C16B O4B -109.4(16) . .
C6B C5B C16B O4B 80.8(17) . .
N5 Zn1 N4 C17 -93.6(3) . .
O1A Zn1 N4 C17 175.2(3) 2 .
O1A Zn1 N4 C17 -1.7(3) . .
N6 Zn1 N4 C17 86.4(3) . .
O1B Zn1 N4 C17 -4.3(5) . .
O1B Zn1 N4 C17 179.3(5) 2 .
N4 Zn1 N4 C17 86.4(3) 2 .
N5 Zn1 N4 C21 101.0(3) . .
O1A Zn1 N4 C21 9.8(3) 2 .
O1A Zn1 N4 C21 -167.1(3) . .
N6 Zn1 N4 C21 -79.0(3) . .
O1B Zn1 N4 C21 -169.7(5) . .
O1B Zn1 N4 C21 13.9(5) 2 .
N4 Zn1 N4 C21 -79.0(3) 2 .
C21 N4 C17 C18 0.1(5) . .
Zn1 N4 C17 C18 -166.1(3) . .
N4 C17 C18 C19 -1.6(6) . .
C17 C18 C19 C20 2.0(6) . .
C17 C18 C19 C19 -177.7(4) . 5_575
C18 C19 C20 C21 -1.1(6) . .
C19 C19 C20 C21 178.6(4) 5_575 .
C17 N4 C21 C20 0.9(6) . .
Zn1 N4 C21 C20 167.1(3) . .
C19 C20 C21 N4 -0.4(7) . .
O1A Zn1 N5 C22 95.09(17) 2 .
O1A Zn1 N5 C22 -84.91(17) . .
N6 Zn1 N5 C22 106(100) . .
O1B Zn1 N5 C22 -90.2(5) . .
O1B Zn1 N5 C22 89.8(5) 2 .
N4 Zn1 N5 C22 -172.29(17) 2 .
N4 Zn1 N5 C22 7.71(17) . .
O1A Zn1 N5 C22 -84.90(17) 2 2
O1A Zn1 N5 C22 95.09(17) . 2
N6 Zn1 N5 C22 -74(100) . 2
O1B Zn1 N5 C22 89.8(5) . 2
O1B Zn1 N5 C22 -90.2(5) 2 2
N4 Zn1 N5 C22 7.71(17) 2 2
N4 Zn1 N5 C22 -172.29(17) . 2
N5 Zn1 N6 C27A -156(100) . .
O1A Zn1 N6 C27A -144.68(18) 2 .
O1A Zn1 N6 C27A 35.32(18) . .
O1B Zn1 N6 C27A 40.6(5) . .
O1B Zn1 N6 C27A -139.4(5) 2 .
N4 Zn1 N6 C27A 122.70(18) 2 .
N4 Zn1 N6 C27A -57.30(18) . .
N5 Zn1 N6 C27A 24(100) . 2
O1A Zn1 N6 C27A 35.32(18) 2 2
O1A Zn1 N6 C27A -144.68(18) . 2
O1B Zn1 N6 C27A -139.4(5) . 2
O1B Zn1 N6 C27A 40.6(5) 2 2
N4 Zn1 N6 C27A -57.29(18) 2 2
N4 Zn1 N6 C27A 122.71(18) . 2
N5 Zn1 N6 C27B -50(100) . 2
O1A Zn1 N6 C27B -39(4) 2 2
O1A Zn1 N6 C27B 141(4) . 2
O1B Zn1 N6 C27B 146(4) . 2
O1B Zn1 N6 C27B -34(4) 2 2
N4 Zn1 N6 C27B -132(4) 2 2
N4 Zn1 N6 C27B 48(4) . 2
N5 Zn1 N6 C27B 130(100) . .
O1A Zn1 N6 C27B 141(4) 2 .
O1A Zn1 N6 C27B -39(4) . .
O1B Zn1 N6 C27B -34(4) . .
O1B Zn1 N6 C27B 146(4) 2 .
N4 Zn1 N6 C27B 48(4) 2 .
N4 Zn1 N6 C27B -132(4) . .
C22 N5 C22 C23 -1.0(2) 2 .
Zn1 N5 C22 C23 179.0(2) . .
N5 C22 C23 C24 1.9(5) . .
C22 C23 C24 C23 -0.9(2) . 2
C22 C23 C24 C25 179.1(2) . .
C23 C24 C25 C26B 117(4) 2 2
C23 C24 C25 C26B -63(4) . 2
C23 C24 C25 C26B -63(4) 2 .
C23 C24 C25 C26B 117(4) . .
C23 C24 C25 C26A -132.4(2) 2 .
C23 C24 C25 C26A 47.6(2) . .
C23 C24 C25 C26A 47.6(2) 2 2
C23 C24 C25 C26A -132.4(2) . 2
C26B C25 C26A C27A -60(3) 2 1_545
C26B C25 C26A C27A 77(4) . 1_545
C26A C25 C26A C27A -1.0(2) 2 1_545
C24 C25 C26A C27A 179.0(2) . 1_545
C27A N6 C27A C26A -1.1(3) 2 1_565
C27B N6 C27A C26A 54(3) 2 1_565
C27B N6 C27A C26A -69(3) . 1_565
Zn1 N6 C27A C26A 178.9(3) . 1_565
C26B C25 C26B C27B -5(4) 2 1_545
C26A C25 C26B C27B -71(5) . 1_545
C26A C25 C26B C27B 48(6) 2 1_545
C24 C25 C26B C27B 175(4) . 1_545
C27A N6 C27B C26B 62(7) . 1_565
C27A N6 C27B C26B -62(7) 2 1_565
C27B N6 C27B C26B -6(5) 2 1_565
Zn1 N6 C27B C26B 174(5) . 1_565
C30 N7 C28 O5 -6.6(9) . .
C29 N7 C28 O5 173.3(6) . .
